data_7054911
loop_
_publ_author_name
'Yadav, Manoj Kumar'
'Rajput, Gunjan'
'Srivastava, Khushboo'
'Singh, Rakesh K.'
'Mishra, Rajnikant'
'Drew, Michael G. B.'
'Singh, Nanhai'

_publ_section_title
;
 Anti-leishmanial activity of Ni(ii), Pd(ii) and Pt(ii) \b-oxodithioester
 complexes
;
_journal_issue 8
_journal_name_full 'New J. Chem.'
_journal_page_first 6358
_journal_paper_doi 10.1039/C5NJ00765H
_journal_volume 39
_journal_year 2015
_chemical_formula_sum 'C28 H22 Ni O2 S4'
_chemical_formula_weight 577.41
_chemical_name_systematic
;
 ?
;
_space_group_IT_number 14
_symmetry_cell_setting monoclinic
_symmetry_space_group_name_Hall '-P 2ybc'
_symmetry_space_group_name_H-M 'P 1 21/c 1'
_atom_sites_solution_hydrogens geom
_atom_sites_solution_primary direct
_atom_sites_solution_secondary difmap
_audit_creation_method SHELXL-97
_audit_update_record
;
2015-03-23 deposited with the CCDC.
2015-06-04 downloaded from the CCDC.
;
_cell_angle_alpha 90.00
_cell_angle_beta 91.800(13)
_cell_angle_gamma 90.00
_cell_formula_units_Z 4
_cell_length_a 24.946(4)
_cell_length_b 5.8062(10)
_cell_length_c 17.003(3)
_cell_measurement_reflns_used 18304
_cell_measurement_temperature 293(2)
_cell_measurement_theta_max 27.50
_cell_measurement_theta_min 3.27
_cell_volume 2461.5(7)
_computing_cell_refinement 'Crysalis, Oxford Diffraction'
_computing_data_collection 'Crysalis, Oxford Diffraction'
_computing_data_reduction 'Crysalis, Oxford Diffraction'
_computing_molecular_graphics PLATON(Spek,2004)
_computing_structure_refinement 'SHELXL-97 (Sheldrick, 1997)'
_computing_structure_solution 'SHELXS-97 (Sheldrick, 1997)'
_diffrn_ambient_temperature 293(2)
_diffrn_measured_fraction_theta_full 0.984
_diffrn_measured_fraction_theta_max 0.984
_diffrn_measurement_device 'Oxford Diffaction X-Calibor System'
_diffrn_measurement_method '321 frames, counting time 10 s.'
_diffrn_radiation_monochromator graphite
_diffrn_radiation_source 'fine-focus sealed tube'
_diffrn_radiation_type MoK\a
_diffrn_radiation_wavelength 0.71073
_diffrn_reflns_av_R_equivalents 0.0794
_diffrn_reflns_av_sigmaI/netI 0.0803
_diffrn_reflns_limit_h_max 31
_diffrn_reflns_limit_h_min -32
_diffrn_reflns_limit_k_max 7
_diffrn_reflns_limit_k_min -7
_diffrn_reflns_limit_l_max 21
_diffrn_reflns_limit_l_min -22
_diffrn_reflns_number 18304
_diffrn_reflns_theta_full 27.50
_diffrn_reflns_theta_max 27.50
_diffrn_reflns_theta_min 3.27
_diffrn_standards_decay_% n/a
_diffrn_standards_interval_count n/a
_diffrn_standards_interval_time n/a
_exptl_absorpt_coefficient_mu 1.154
_exptl_absorpt_correction_T_max 1.000
_exptl_absorpt_correction_T_min 0.923
_exptl_absorpt_correction_type empirical
_exptl_absorpt_process_details 'ABSPACK, Oxford Diffraction Ltd'
_exptl_crystal_colour black
_exptl_crystal_density_diffrn 1.558
_exptl_crystal_density_method 'not measured'
_exptl_crystal_description needle
_exptl_crystal_F_000 1192
_exptl_crystal_size_max 0.19
_exptl_crystal_size_mid 0.03
_exptl_crystal_size_min 0.03
_refine_diff_density_max 1.003
_refine_diff_density_min -0.949
_refine_diff_density_rms 0.101
_refine_ls_extinction_method none
_refine_ls_goodness_of_fit_ref 1.007
_refine_ls_hydrogen_treatment constr
_refine_ls_matrix_type full
_refine_ls_number_parameters 316
_refine_ls_number_reflns 5584
_refine_ls_number_restraints 0
_refine_ls_restrained_S_all 1.007
_refine_ls_R_factor_all 0.1046
_refine_ls_R_factor_gt 0.0664
_refine_ls_shift/su_max 0.000
_refine_ls_shift/su_mean 0.000
_refine_ls_structure_factor_coef Fsqd
_refine_ls_weighting_details 'calc w=1/[\s^2^(Fo^2^)+(0.0868P)^2^+0.3227P] where P=(Fo^2^+2Fc^2^)/3'
_refine_ls_weighting_scheme calc
_refine_ls_wR_factor_gt 0.1555
_refine_ls_wR_factor_ref 0.1780
_reflns_number_gt 3643
_reflns_number_total 5584
_reflns_threshold_expression >2sigma(I)
_cod_data_source_file c5nj00765h2.cif
_cod_data_source_block C3
_cod_depositor_comments 'Adding full bibliography for 7054909--7054913.cif.'
_cod_original_sg_symbol_H-M P21/c
_cod_database_code 7054911

loop_
_symmetry_equiv_pos_as_xyz
'x, y, z'
'-x, y+1/2, -z+1/2'
'-x, -y, -z'
'x, -y-1/2, z-1/2'

loop_
_atom_site_label
_atom_site_type_symbol
_atom_site_fract_x
_atom_site_fract_y
_atom_site_fract_z
_atom_site_U_iso_or_equiv
_atom_site_adp_type
_atom_site_occupancy
_atom_site_symmetry_multiplicity
_atom_site_calc_flag
_atom_site_refinement_flags
Ni1 Ni 0.33666(2) 0.82352(9) 0.11672(3) 0.0366(2) Uani 1 1 d .
S11 S 0.37936(4) 1.1055(2) 0.16897(7) 0.0460(3) Uani 1 1 d .
S13 S 0.36727(5) 1.4843(2) 0.28184(8) 0.0488(3) Uani 1 1 d .
S31 S 0.40373(4) 0.7969(2) 0.04316(8) 0.0480(3) Uani 1 1 d .
S33 S 0.44067(5) 0.5465(2) -0.09491(7) 0.0516(3) Uani 1 1 d .
C12 C 0.34067(16) 1.2421(7) 0.2335(3) 0.0360(9) Uani 1 1 d .
C14 C 0.28957(17) 1.1854(8) 0.2533(3) 0.0440(11) Uani 1 1 d .
H14 H 0.2733 1.2791 0.2899 0.053 Uiso 1 1 calc R
C15 C 0.25983(15) 1.0020(7) 0.2238(2) 0.0348(9) Uani 1 1 d .
C16 C 0.43344(18) 1.5128(8) 0.2461(3) 0.0574(14) Uani 1 1 d .
H16A H 0.4506 1.6439 0.2703 0.086 Uiso 1 1 calc R
H16B H 0.4316 1.5334 0.1901 0.086 Uiso 1 1 calc R
H16C H 0.4537 1.3764 0.2587 0.086 Uiso 1 1 calc R
C21 C 0.20386(15) 0.9613(7) 0.2497(3) 0.0357(9) Uani 1 1 d .
C22 C 0.17816(17) 0.7556(8) 0.2256(3) 0.0439(11) Uani 1 1 d .
H22 H 0.1968 0.6490 0.1960 0.053 Uiso 1 1 calc R
C23 C 0.12705(18) 0.7103(8) 0.2445(3) 0.0453(11) Uani 1 1 d .
H23 H 0.1110 0.5736 0.2276 0.054 Uiso 1 1 calc R
C25 C 0.04454(17) 0.8247(8) 0.3108(3) 0.0467(11) Uani 1 1 d .
H25 H 0.0271 0.6915 0.2937 0.056 Uiso 1 1 calc R
C26 C 0.01863(17) 0.9781(9) 0.3564(3) 0.0528(13) Uani 1 1 d .
H26 H -0.0163 0.9477 0.3711 0.063 Uiso 1 1 calc R
C27 C 0.04373(18) 1.1799(8) 0.3815(3) 0.0526(13) Uani 1 1 d .
H27 H 0.0254 1.2842 0.4122 0.063 Uiso 1 1 calc R
C28 C 0.09478(17) 1.2261(8) 0.3614(3) 0.0458(11) Uani 1 1 d .
H28 H 0.1111 1.3618 0.3786 0.055 Uiso 1 1 calc R
C30 C 0.17634(15) 1.1147(7) 0.2934(3) 0.0362(9) Uani 1 1 d .
H30 H 0.1929 1.2512 0.3093 0.043 Uiso 1 1 calc R
C24 C 0.09769(16) 0.8664(7) 0.2893(3) 0.0391(10) Uani 1 1 d .
C29 C 0.12336(16) 1.0717(7) 0.3150(3) 0.0360(9) Uani 1 1 d .
C32 C 0.39256(16) 0.5853(7) -0.0249(2) 0.0376(10) Uani 1 1 d .
C34 C 0.35016(16) 0.4371(7) -0.0300(3) 0.0403(10) Uani 1 1 d .
H34 H 0.3498 0.3307 -0.0709 0.048 Uiso 1 1 calc R
C35 C 0.30781(16) 0.4306(7) 0.0200(3) 0.0358(9) Uani 1 1 d .
C36 C 0.48995(19) 0.7650(10) -0.0748(3) 0.0608(14) Uani 1 1 d .
H36A H 0.5180 0.7529 -0.1120 0.091 Uiso 1 1 calc R
H36B H 0.5048 0.7451 -0.0225 0.091 Uiso 1 1 calc R
H36C H 0.4735 0.9140 -0.0793 0.091 Uiso 1 1 calc R
C41 C 0.26433(16) 0.2550(7) 0.0098(3) 0.0348(9) Uani 1 1 d .
C42 C 0.26975(17) 0.0569(7) -0.0380(3) 0.0403(10) Uani 1 1 d .
H42 H 0.3011 0.0337 -0.0650 0.048 Uiso 1 1 calc R
C43 C 0.22929(18) -0.0993(7) -0.0446(3) 0.0426(10) Uani 1 1 d .
H43 H 0.2334 -0.2283 -0.0763 0.051 Uiso 1 1 calc R
C44 C 0.18115(17) -0.0702(7) -0.0045(3) 0.0396(10) Uani 1 1 d .
C45 C 0.1381(2) -0.2273(8) -0.0101(3) 0.0493(12) Uani 1 1 d .
H45 H 0.1415 -0.3599 -0.0402 0.059 Uiso 1 1 calc R
C46 C 0.0925(2) -0.1890(9) 0.0271(3) 0.0560(14) Uani 1 1 d .
H46 H 0.0645 -0.2943 0.0222 0.067 Uiso 1 1 calc R
C47 C 0.08657(19) 0.0075(9) 0.0731(3) 0.0563(13) Uani 1 1 d .
H47 H 0.0548 0.0317 0.0991 0.068 Uiso 1 1 calc R
C48 C 0.12671(18) 0.1631(8) 0.0803(3) 0.0484(12) Uani 1 1 d .
H48 H 0.1221 0.2946 0.1106 0.058 Uiso 1 1 calc R
C49 C 0.17524(16) 0.1282(7) 0.0423(3) 0.0371(10) Uani 1 1 d .
C50 C 0.21833(17) 0.2863(7) 0.0481(3) 0.0399(10) Uani 1 1 d .
H50 H 0.2148 0.4165 0.0794 0.048 Uiso 1 1 calc R
O15 O 0.27543(11) 0.8568(5) 0.17497(18) 0.0391(7) Uani 1 1 d .
O35 O 0.30074(10) 0.5678(5) 0.07662(18) 0.0380(7) Uani 1 1 d .

loop_
_atom_site_aniso_label
_atom_site_aniso_U_11
_atom_site_aniso_U_22
_atom_site_aniso_U_33
_atom_site_aniso_U_23
_atom_site_aniso_U_13
_atom_site_aniso_U_12
Ni1 0.0273(3) 0.0390(3) 0.0442(4) -0.0075(2) 0.0136(2) -0.0045(2)
S11 0.0329(6) 0.0487(7) 0.0575(8) -0.0160(6) 0.0197(5) -0.0101(5)
S13 0.0416(6) 0.0504(7) 0.0551(8) -0.0157(6) 0.0138(5) -0.0104(5)
S31 0.0325(6) 0.0591(8) 0.0534(8) -0.0165(6) 0.0189(5) -0.0118(5)
S33 0.0455(7) 0.0621(8) 0.0486(8) -0.0107(6) 0.0241(5) -0.0073(6)
C12 0.034(2) 0.037(2) 0.038(3) -0.0019(18) 0.0062(18) -0.0010(17)
C14 0.036(2) 0.057(3) 0.040(3) -0.013(2) 0.0156(19) -0.004(2)
C15 0.032(2) 0.037(2) 0.036(2) 0.0001(19) 0.0080(17) 0.0001(17)
C16 0.042(3) 0.059(3) 0.072(4) -0.011(3) 0.010(2) -0.019(2)
C21 0.030(2) 0.036(2) 0.042(3) -0.0026(18) 0.0117(17) -0.0041(17)
C22 0.043(3) 0.045(2) 0.045(3) -0.015(2) 0.018(2) -0.005(2)
C23 0.043(3) 0.044(3) 0.050(3) -0.014(2) 0.016(2) -0.009(2)
C25 0.033(2) 0.049(3) 0.058(3) -0.002(2) 0.013(2) -0.009(2)
C26 0.029(2) 0.064(3) 0.066(3) 0.004(3) 0.014(2) 0.005(2)
C27 0.036(3) 0.053(3) 0.069(4) -0.008(2) 0.018(2) 0.010(2)
C28 0.037(2) 0.042(3) 0.059(3) -0.003(2) 0.010(2) 0.0028(19)
C30 0.031(2) 0.034(2) 0.044(3) -0.0026(19) 0.0071(17) -0.0013(17)
C24 0.028(2) 0.042(2) 0.047(3) 0.003(2) 0.0067(18) -0.0050(18)
C29 0.032(2) 0.040(2) 0.037(2) 0.0012(19) 0.0067(17) 0.0009(17)
C32 0.034(2) 0.043(2) 0.036(2) 0.0042(19) 0.0086(17) 0.0046(18)
C34 0.040(2) 0.039(2) 0.043(3) -0.003(2) 0.0101(19) -0.0056(19)
C35 0.035(2) 0.034(2) 0.040(3) -0.0010(19) 0.0123(17) 0.0011(17)
C36 0.038(3) 0.090(4) 0.055(3) 0.000(3) 0.019(2) -0.022(3)
C41 0.033(2) 0.033(2) 0.039(3) 0.0004(18) 0.0044(18) -0.0024(17)
C42 0.040(2) 0.042(3) 0.040(3) -0.002(2) 0.0139(18) 0.0013(19)
C43 0.054(3) 0.031(2) 0.043(3) -0.008(2) 0.004(2) 0.002(2)
C44 0.044(2) 0.034(2) 0.041(3) 0.0026(19) 0.0017(19) -0.0051(19)
C45 0.061(3) 0.040(3) 0.047(3) -0.003(2) -0.002(2) -0.011(2)
C46 0.047(3) 0.054(3) 0.067(4) 0.001(3) 0.004(2) -0.025(2)
C47 0.043(3) 0.059(3) 0.068(4) -0.003(3) 0.019(2) -0.015(2)
C48 0.044(3) 0.046(3) 0.056(3) -0.008(2) 0.011(2) -0.007(2)
C49 0.032(2) 0.038(2) 0.041(3) 0.0006(19) 0.0078(17) -0.0053(18)
C50 0.040(2) 0.034(2) 0.046(3) -0.0051(19) 0.0101(19) -0.0034(18)
O15 0.0279(14) 0.0407(16) 0.0494(19) -0.0128(14) 0.0116(12) -0.0019(12)
O35 0.0281(14) 0.0378(16) 0.0490(19) -0.0056(14) 0.0140(12) -0.0073(12)

loop_
_atom_type_symbol
_atom_type_description
_atom_type_scat_dispersion_real
_atom_type_scat_dispersion_imag
_atom_type_scat_source
C C 0.0033 0.0016 'International Tables Vol C Tables 4.2.6.8 and 6.1.1.4'
H H 0.0000 0.0000 'International Tables Vol C Tables 4.2.6.8 and 6.1.1.4'
N N 0.0061 0.0033 'International Tables Vol C Tables 4.2.6.8 and 6.1.1.4'
S S 0.1246 0.1234 'International Tables Vol C Tables 4.2.6.8 and 6.1.1.4'
Ni Ni 0.3393 1.1124 'International Tables Vol C Tables 4.2.6.8 and 6.1.1.4'
O O 0.0106 0.0060 'International Tables Vol C Tables 4.2.6.8 and 6.1.1.4'

loop_
_geom_angle_atom_site_label_1
_geom_angle_atom_site_label_2
_geom_angle_atom_site_label_3
_geom_angle
O35 Ni1 O15 83.29(12)
O35 Ni1 S31 96.07(9)
O15 Ni1 S31 175.88(10)
O35 Ni1 S11 176.52(10)
O15 Ni1 S11 96.11(9)
S31 Ni1 S11 84.77(4)
C12 S11 Ni1 110.15(15)
C12 S13 C16 104.8(2)
C32 S31 Ni1 109.70(15)
C32 S33 C36 105.3(2)
C14 C12 S11 127.2(3)
C14 C12 S13 114.9(3)
S11 C12 S13 117.9(2)
C12 C14 C15 126.1(4)
C12 C14 H14 116.9
C15 C14 H14 116.9
O15 C15 C14 125.7(4)
O15 C15 C21 113.6(3)
C14 C15 C21 120.7(4)
S13 C16 H16A 109.5
S13 C16 H16B 109.5
H16A C16 H16B 109.5
S13 C16 H16C 109.5
H16A C16 H16C 109.5
H16B C16 H16C 109.5
C30 C21 C22 118.8(4)
C30 C21 C15 123.3(4)
C22 C21 C15 117.9(4)
C23 C22 C21 121.3(4)
C23 C22 H22 119.3
C21 C22 H22 119.3
C22 C23 C24 121.1(4)
C22 C23 H23 119.5
C24 C23 H23 119.5
C26 C25 C24 120.3(4)
C26 C25 H25 119.8
C24 C25 H25 119.8
C25 C26 C27 120.7(4)
C25 C26 H26 119.7
C27 C26 H26 119.7
C28 C27 C26 120.5(4)
C28 C27 H27 119.7
C26 C27 H27 119.7
C27 C28 C29 120.9(4)
C27 C28 H28 119.6
C29 C28 H28 119.6
C21 C30 C29 121.4(4)
C21 C30 H30 119.3
C29 C30 H30 119.3
C23 C24 C25 122.8(4)
C23 C24 C29 118.1(4)
C25 C24 C29 119.1(4)
C28 C29 C30 122.1(4)
C28 C29 C24 118.6(4)
C30 C29 C24 119.3(4)
C34 C32 S31 127.4(4)
C34 C32 S33 115.3(3)
S31 C32 S33 117.3(2)
C32 C34 C35 125.9(4)
C32 C34 H34 117.0
C35 C34 H34 117.0
O35 C35 C34 125.4(4)
O35 C35 C41 113.5(4)
C34 C35 C41 121.0(4)
S33 C36 H36A 109.5
S33 C36 H36B 109.5
H36A C36 H36B 109.5
S33 C36 H36C 109.5
H36A C36 H36C 109.5
H36B C36 H36C 109.5
C50 C41 C42 119.0(4)
C50 C41 C35 118.5(4)
C42 C41 C35 122.6(4)
C43 C42 C41 120.3(4)
C43 C42 H42 119.8
C41 C42 H42 119.8
C42 C43 C44 121.4(4)
C42 C43 H43 119.3
C44 C43 H43 119.3
C45 C44 C43 123.2(4)
C45 C44 C49 118.3(4)
C43 C44 C49 118.5(4)
C46 C45 C44 121.2(5)
C46 C45 H45 119.4
C44 C45 H45 119.4
C45 C46 C47 120.5(4)
C45 C46 H46 119.7
C47 C46 H46 119.7
C48 C47 C46 120.4(5)
C48 C47 H47 119.8
C46 C47 H47 119.8
C47 C48 C49 120.6(5)
C47 C48 H48 119.7
C49 C48 H48 119.7
C48 C49 C44 118.9(4)
C48 C49 C50 122.6(4)
C44 C49 C50 118.4(4)
C41 C50 C49 122.4(4)
C41 C50 H50 118.8
C49 C50 H50 118.8
C15 O15 Ni1 134.5(3)
C35 O35 Ni1 135.0(3)

loop_
_geom_bond_atom_site_label_1
_geom_bond_atom_site_label_2
_geom_bond_distance
Ni1 O35 1.853(3)
Ni1 O15 1.856(3)
Ni1 S31 2.1258(12)
Ni1 S11 2.1318(12)
S11 C12 1.683(4)
S13 C12 1.749(4)
S13 C16 1.785(5)
S31 C32 1.705(5)
S33 C32 1.731(4)
S33 C36 1.792(5)
C12 C14 1.368(5)
C14 C15 1.383(6)
C14 H14 0.9300
C15 O15 1.254(5)
C15 C21 1.496(5)
C16 H16A 0.9600
C16 H16B 0.9600
C16 H16C 0.9600
C21 C30 1.360(6)
C21 C22 1.410(6)
C22 C23 1.351(6)
C22 H22 0.9300
C23 C24 1.405(6)
C23 H23 0.9300
C25 C26 1.358(6)
C25 C24 1.407(6)
C25 H25 0.9300
C26 C27 1.389(7)
C26 H26 0.9300
C27 C28 1.355(6)
C27 H27 0.9300
C28 C29 1.404(6)
C28 H28 0.9300
C30 C29 1.405(5)
C30 H30 0.9300
C24 C29 1.415(6)
C32 C34 1.364(6)
C34 C35 1.377(6)
C34 H34 0.9300
C35 O35 1.267(5)
C35 C41 1.495(5)
C36 H36A 0.9600
C36 H36B 0.9600
C36 H36C 0.9600
C41 C50 1.350(6)
C41 C42 1.417(6)
C42 C43 1.359(6)
C42 H42 0.9300
C43 C44 1.410(6)
C43 H43 0.9300
C44 C45 1.410(6)
C44 C49 1.411(6)
C45 C46 1.338(7)
C45 H45 0.9300
C46 C47 1.394(7)
C46 H46 0.9300
C47 C48 1.351(6)
C47 H47 0.9300
C48 C49 1.404(6)
C48 H48 0.9300
C49 C50 1.414(5)
C50 H50 0.9300

loop_
_geom_torsion_atom_site_label_1
_geom_torsion_atom_site_label_2
_geom_torsion_atom_site_label_3
_geom_torsion_atom_site_label_4
_geom_torsion
O35 Ni1 S11 C12 -83.2(15)
O15 Ni1 S11 C12 -3.16(19)
S31 Ni1 S11 C12 172.80(17)
O35 Ni1 S31 C32 6.80(18)
O15 Ni1 S31 C32 -74.1(13)
S11 Ni1 S31 C32 -176.59(16)
Ni1 S11 C12 C14 1.4(5)
Ni1 S11 C12 S13 -178.54(19)
C16 S13 C12 C14 179.1(4)
C16 S13 C12 S11 -1.0(3)
S11 C12 C14 C15 0.4(7)
S13 C12 C14 C15 -179.7(4)
C12 C14 C15 O15 1.0(8)
C12 C14 C15 C21 -179.1(4)
O15 C15 C21 C30 -170.4(4)
C14 C15 C21 C30 9.8(6)
O15 C15 C21 C22 7.9(6)
C14 C15 C21 C22 -171.9(4)
C30 C21 C22 C23 0.5(7)
C15 C21 C22 C23 -177.9(4)
C21 C22 C23 C24 -0.3(7)
C24 C25 C26 C27 1.1(8)
C25 C26 C27 C28 -0.7(8)
C26 C27 C28 C29 0.1(8)
C22 C21 C30 C29 0.3(6)
C15 C21 C30 C29 178.6(4)
C22 C23 C24 C25 -179.5(4)
C22 C23 C24 C29 -0.7(7)
C26 C25 C24 C23 177.8(5)
C26 C25 C24 C29 -1.0(7)
C27 C28 C29 C30 -179.9(4)
C27 C28 C29 C24 0.1(7)
C21 C30 C29 C28 178.6(4)
C21 C30 C29 C24 -1.3(6)
C23 C24 C29 C28 -178.5(4)
C25 C24 C29 C28 0.4(6)
C23 C24 C29 C30 1.5(6)
C25 C24 C29 C30 -179.7(4)
Ni1 S31 C32 C34 -5.4(4)
Ni1 S31 C32 S33 176.17(18)
C36 S33 C32 C34 179.1(3)
C36 S33 C32 S31 -2.3(3)
S31 C32 C34 C35 -0.1(7)
S33 C32 C34 C35 178.3(4)
C32 C34 C35 O35 2.9(7)
C32 C34 C35 C41 -178.2(4)
O35 C35 C41 C50 13.6(6)
C34 C35 C41 C50 -165.4(4)
O35 C35 C41 C42 -166.0(4)
C34 C35 C41 C42 15.0(6)
C50 C41 C42 C43 -0.4(6)
C35 C41 C42 C43 179.2(4)
C41 C42 C43 C44 -0.1(7)
C42 C43 C44 C45 179.6(4)
C42 C43 C44 C49 1.0(6)
C43 C44 C45 C46 -177.9(5)
C49 C44 C45 C46 0.7(7)
C44 C45 C46 C47 -0.5(8)
C45 C46 C47 C48 0.6(8)
C46 C47 C48 C49 -0.8(8)
C47 C48 C49 C44 1.0(7)
C47 C48 C49 C50 180.0(4)
C45 C44 C49 C48 -1.0(6)
C43 C44 C49 C48 177.7(4)
C45 C44 C49 C50 -179.9(4)
C43 C44 C49 C50 -1.3(6)
C42 C41 C50 C49 0.1(6)
C35 C41 C50 C49 -179.5(4)
C48 C49 C50 C41 -178.1(4)
C44 C49 C50 C41 0.8(6)
C14 C15 O15 Ni1 -5.2(7)
C21 C15 O15 Ni1 175.0(3)
O35 Ni1 O15 C15 -177.7(4)
S31 Ni1 O15 C15 -96.4(13)
S11 Ni1 O15 C15 5.7(4)
C34 C35 O35 Ni1 2.2(7)
C41 C35 O35 Ni1 -176.8(3)
O15 Ni1 O35 C35 169.1(4)
S31 Ni1 O35 C35 -6.8(4)
S11 Ni1 O35 C35 -110.5(15)
